data_7123878
loop_
_publ_author_name
'Li, Jiapeng'
'Yin, Jianhao'
'Wang, Gao-Xiang'
'Yin, Zhu-Bao'
'Zhang, Wen-Xiong'
'Xi, Zhenfeng'

_publ_section_title
;
 Synthesis and reactivity of asymmetric Cr(I) dinitrogen complexes
 supported by cyclopentadienyl-phosphine ligands
;
_journal_name_full 'Chemical Communications'
_journal_paper_doi 10.1039/C9CC02960E
_journal_year 2019
_chemical_formula_moiety 'C70 H80 Cr2 N2 P2 Si, C6 H14'
_chemical_formula_sum 'C76 H94 Cr2 N2 P2 Si'
_chemical_formula_weight 1229.56
_space_group_crystal_system monoclinic
_space_group_IT_number 14
_space_group_name_Hall '-P 2yn'
_space_group_name_H-M_alt 'P 1 21/n 1'
_symmetry_space_group_name_Hall '-P 2yn'
_symmetry_space_group_name_H-M 'P 1 21/n 1'
_atom_sites_solution_hydrogens mixed
_atom_sites_solution_primary dual
_audit_creation_date 2019-03-21
_audit_creation_method
;
Olex2 1.2
(compiled 2018.05.29 svn.r3508 for OlexSys, GUI svn.r5506)
;
_audit_update_record
;
2019-04-02 deposited with the CCDC.    2019-07-17 downloaded from the CCDC.
;
_cell_angle_alpha 90
_cell_angle_beta 94.801(2)
_cell_angle_gamma 90
_cell_formula_units_Z 4
_cell_length_a 17.7239(4)
_cell_length_b 21.5839(5)
_cell_length_c 17.9159(4)
_cell_measurement_reflns_used 28470
_cell_measurement_temperature 179.99(10)
_cell_measurement_theta_max 30.7190
_cell_measurement_theta_min 3.7560
_cell_volume 6829.7(3)
_computing_cell_refinement 'CrysAlisPro 1.171.39.33c (Rigaku OD, 2017)'
_computing_data_collection 'CrysAlisPro 1.171.39.33c (Rigaku OD, 2017)'
_computing_data_reduction 'CrysAlisPro 1.171.39.33c (Rigaku OD, 2017)'
_computing_molecular_graphics 'Olex2 (Dolomanov et al., 2009)'
_computing_publication_material 'Olex2 (Dolomanov et al., 2009)'
_computing_structure_refinement 'ShelXL (Sheldrick, 2015)'
_computing_structure_solution 'ShelXT (Sheldrick, 2015)'
_diffrn_ambient_environment N~2~
_diffrn_ambient_temperature 179.99(10)
_diffrn_detector 'CCD plate'
_diffrn_measured_fraction_theta_full 0.993
_diffrn_measured_fraction_theta_max 0.993
_diffrn_measurement_details
;
List of Runs (angles in degrees, time in seconds):

  # Type    Start    End  Width  t~exp~   \w     \q     \k     \f   Frames
#--------------------------------------------------------------------------
  1  \w    -33.00  22.00   0.50    1.70    --   -1.60 -82.00  60.00  110
  2  \w    -40.00  27.00   0.50    1.70    --   -1.60 -77.00 -90.00  134
  3  \w    -33.00  21.00   0.50    1.70    --   -1.60 -82.00 -30.00  108
  4  \w    -33.00  23.00   0.50    1.70    --   -1.60 -82.00 120.00  112
  5  \w    -46.00  21.00   0.50    1.70    --   -1.60 -77.00-180.00  134
  6  \w    -80.00 -41.00   0.50    1.70    --    1.90 -38.00   0.00   78
  7  \w    -21.00  32.00   0.50    1.70    --    1.90 -82.00   0.00  106
  8  \w    -20.00  19.00   0.50    1.70    --    1.90 -38.00   0.00   78
;
_diffrn_measurement_device 'four-circle diffractometer'
_diffrn_measurement_device_type 'XtaLAB AFC12 (RINC): Kappa single'
_diffrn_measurement_method '\w scans'
_diffrn_orient_matrix_type 'CrysAlisPro convention (1999,Acta A55,543-557)'
_diffrn_orient_matrix_UB_11 0.0268436000
_diffrn_orient_matrix_UB_12 0.0212578000
_diffrn_orient_matrix_UB_13 -0.0122996000
_diffrn_orient_matrix_UB_21 -0.0298078000
_diffrn_orient_matrix_UB_22 0.0178628000
_diffrn_orient_matrix_UB_23 -0.0179711000
_diffrn_orient_matrix_UB_31 -0.0021654000
_diffrn_orient_matrix_UB_32 0.0175630000
_diffrn_orient_matrix_UB_33 0.0332275000
_diffrn_radiation_monochromator mirror
_diffrn_radiation_probe x-ray
_diffrn_radiation_type MoK\a
_diffrn_radiation_wavelength 0.71073
_diffrn_reflns_av_R_equivalents 0.0387
_diffrn_reflns_av_unetI/netI 0.0215
_diffrn_reflns_Laue_measured_fraction_full 0.993
_diffrn_reflns_Laue_measured_fraction_max 0.993
_diffrn_reflns_limit_h_max 21
_diffrn_reflns_limit_h_min -21
_diffrn_reflns_limit_k_max 26
_diffrn_reflns_limit_k_min -26
_diffrn_reflns_limit_l_max 22
_diffrn_reflns_limit_l_min -22
_diffrn_reflns_number 100316
_diffrn_reflns_point_group_measured_fraction_full 0.993
_diffrn_reflns_point_group_measured_fraction_max 0.993
_diffrn_reflns_theta_full 25.242
_diffrn_reflns_theta_max 26.022
_diffrn_reflns_theta_min 3.552
_diffrn_source 'Rotating-anode X-ray tube'
_diffrn_source_type 'Rigaku (Mo) X-ray Source'
_exptl_absorpt_coefficient_mu 0.425
_exptl_absorpt_correction_T_max 1.00000
_exptl_absorpt_correction_T_min 0.76312
_exptl_absorpt_correction_type multi-scan
_exptl_absorpt_process_details
;
CrysAlisPro 1.171.39.33c (Rigaku Oxford Diffraction, 2017)
Empirical absorption correction using spherical harmonics,
 implemented in SCALE3 ABSPACK scaling algorithm.
;
_exptl_crystal_colour 'clear dark blue'
_exptl_crystal_colour_lustre clear
_exptl_crystal_colour_modifier dark
_exptl_crystal_colour_primary blue
_exptl_crystal_density_diffrn 1.196
_exptl_crystal_description block
_exptl_crystal_F_000 2624
_exptl_crystal_size_max 0.1
_exptl_crystal_size_mid 0.1
_exptl_crystal_size_min 0.1
_refine_diff_density_max 1.092
_refine_diff_density_min -0.461
_refine_diff_density_rms 0.051
_refine_ls_extinction_method none
_refine_ls_goodness_of_fit_ref 1.031
_refine_ls_hydrogen_treatment mixed
_refine_ls_matrix_type full
_refine_ls_number_parameters 768
_refine_ls_number_reflns 13368
_refine_ls_number_restraints 3
_refine_ls_restrained_S_all 1.038
_refine_ls_R_factor_all 0.0470
_refine_ls_R_factor_gt 0.0383
_refine_ls_shift/su_max 0.001
_refine_ls_shift/su_mean 0.000
_refine_ls_structure_factor_coef Fsqd
_refine_ls_weighting_details 'w=1/[\s^2^(Fo^2^)+(0.0545P)^2^+4.6934P] where P=(Fo^2^+2Fc^2^)/3'
_refine_ls_weighting_scheme calc
_refine_ls_wR_factor_gt 0.1007
_refine_ls_wR_factor_ref 0.1079
_reflns_Friedel_coverage 0.000
_reflns_number_gt 11410
_reflns_number_total 13368
_reflns_threshold_expression 'I > 2\s(I)'
_cod_data_source_file c9cc02960e2.cif
_cod_data_source_block 4
_cod_database_code 7123878
_shelx_shelxl_version_number 2017/1
_chemical_oxdiff_formula 'Cr N P C H Si'
_shelx_space_group_comment
;
The symmetry employed for this shelxl refinement is uniquely defined
by the following loop, which should always be used as a source of
symmetry information in preference to the above space-group names.
They are only intended as comments.
;
_shelx_estimated_absorpt_t_max 0.959
_shelx_estimated_absorpt_t_min 0.959
_reflns_odcompleteness_completeness 99.68
_reflns_odcompleteness_iscentric 1
_reflns_odcompleteness_theta 27.42
_olex2_refinement_description
;
1. Fixed Uiso
 At 1.2 times of:
  All C(H) groups, All C(H,H) groups, All Si(H,H) groups
 At 1.5 times of:
  All C(H,H,H) groups
2. Restrained distances
 C71-C72
 1.54 with sigma of 0.01
 C73-C74
 1.54 with sigma of 0.01
3. Rigid bond restraints
 C63, C64, C72
 with sigma for 1-2 distances of 0.005 and sigma for 1-3 distances of 0.005
4.a Secondary CH2 refined with riding coordinates:
 C7(H7a,H7b), C25(H25a,H25b), C27(H27a,H27b), C29(H29a,H29b), C31(H31a,H31b),
 C39(H39a,H39b), C57(H57a,H57b), C59(H59a,H59b), C61(H61a,H61b), C63(H63a,H63b),
  C72(H72a,H72b), C73(H73a,H73b), C74(H74a,H74b), C75(H75a,H75b)
4.b Aromatic/amide H refined with riding coordinates:
 C2(H2), C3(H3), C4(H4), C5(H5), C14(H14), C15(H15), C16(H16), C17(H17),
 C18(H18), C20(H20), C21(H21), C22(H22), C23(H23), C24(H24), C34(H34), C35(H35),
  C36(H36), C37(H37), C46(H46), C47(H47), C48(H48), C49(H49), C50(H50),
 C52(H52), C53(H53), C54(H54), C55(H55), C56(H56), C66(H66), C67(H67), C68(H68),
  C69(H69), C70(H70)
4.c Idealised Me refined as rotating group:
 C26(H26a,H26b,H26c), C28(H28a,H28b,H28c), C30(H30a,H30b,H30c), C32(H32a,H32b,
 H32c), C58(H58a,H58b,H58c), C60(H60a,H60b,H60c), C62(H62a,H62b,H62c), C64(H64a,
 H64b,H64c), C71(H71a,H71b,H71c), C76(H76a,H76b,H76c)
;
_olex2_submission_special_instructions 'No special instructions were received'
_oxdiff_exptl_absorpt_empirical_details
;
Empirical correction (ABSPACK) includes:
- Absorption correction using spherical harmonics
- Frame scaling
;
_oxdiff_exptl_absorpt_empirical_full_max 1.500
_oxdiff_exptl_absorpt_empirical_full_min 0.710

loop_
_space_group_symop_operation_xyz
'x, y, z'
'-x+1/2, y+1/2, -z+1/2'
'-x, -y, -z'
'x-1/2, -y-1/2, z-1/2'

loop_
_atom_site_label
_atom_site_type_symbol
_atom_site_fract_x
_atom_site_fract_y
_atom_site_fract_z
_atom_site_U_iso_or_equiv
_atom_site_adp_type
_atom_site_occupancy
_atom_site_site_symmetry_order
_atom_site_calc_flag
_atom_site_refinement_flags_posn
_atom_site_refinement_flags_adp
Cr1 Cr 0.21963(2) 0.61843(2) 0.89339(2) 0.02138(8) Uani 1 1 d . .
Cr2 Cr 0.27713(2) 0.61550(2) 0.63384(2) 0.02545(8) Uani 1 1 d . .
P1 P 0.33378(3) 0.57314(2) 0.92985(2) 0.02429(10) Uani 1 1 d . .
P2 P 0.16211(3) 0.57210(2) 0.57837(2) 0.02511(11) Uani 1 1 d . .
Si1 Si 0.21884(3) 0.72261(2) 0.85351(3) 0.02825(12) Uani 1 1 d . .
H1A H 0.2850(12) 0.7387(10) 0.8188(12) 0.034 Uiso 1 1 d R .
H1B H 0.1588(12) 0.7369(10) 0.7963(12) 0.034 Uiso 1 1 d R .
N1 N 0.24094(8) 0.61356(7) 0.79853(8) 0.0242(3) Uani 1 1 d . .
N2 N 0.25417(9) 0.61228(7) 0.73538(8) 0.0279(3) Uani 1 1 d . .
C1 C 0.34815(11) 0.56050(9) 1.03166(10) 0.0292(4) Uani 1 1 d . .
C2 C 0.41301(12) 0.58064(10) 1.07412(12) 0.0379(5) Uani 1 1 d . .
H2 H 0.451052 0.600537 1.050553 0.045 Uiso 1 1 calc R .
C3 C 0.42170(14) 0.57143(12) 1.15117(13) 0.0483(6) Uani 1 1 d . .
H3 H 0.465357 0.584909 1.178835 0.058 Uiso 1 1 calc R .
C4 C 0.36540(15) 0.54230(12) 1.18627(12) 0.0498(6) Uani 1 1 d . .
H4 H 0.370715 0.536342 1.237858 0.060 Uiso 1 1 calc R .
C5 C 0.30054(13) 0.52176(11) 1.14456(11) 0.0418(5) Uani 1 1 d . .
H5 H 0.263126 0.501557 1.168700 0.050 Uiso 1 1 calc R .
C6 C 0.29040(11) 0.53077(9) 1.06745(11) 0.0316(4) Uani 1 1 d . .
C7 C 0.21936(11) 0.50686(9) 1.02382(11) 0.0329(4) Uani 1 1 d . .
H7A H 0.233391 0.472932 0.992280 0.039 Uiso 1 1 calc R .
H7B H 0.186023 0.490193 1.059115 0.039 Uiso 1 1 calc R .
C8 C 0.17565(10) 0.55388(9) 0.97512(10) 0.0264(4) Uani 1 1 d . .
C9 C 0.14026(11) 0.54119(9) 0.90182(10) 0.0286(4) Uani 1 1 d . .
C10 C 0.09920(10) 0.59504(9) 0.87702(11) 0.0286(4) Uani 1 1 d . .
C11 C 0.10846(10) 0.64102(9) 0.93501(10) 0.0264(4) Uani 1 1 d . .
C12 C 0.15630(10) 0.61543(8) 0.99563(10) 0.0256(4) Uani 1 1 d . .
C13 C 0.42181(11) 0.61257(9) 0.90872(10) 0.0287(4) Uani 1 1 d . .
C14 C 0.42808(12) 0.67639(10) 0.91558(14) 0.0413(5) Uani 1 1 d . .
H14 H 0.386878 0.699185 0.929211 0.050 Uiso 1 1 calc R .
C15 C 0.49453(13) 0.70690(11) 0.90252(15) 0.0471(6) Uani 1 1 d . .
H15 H 0.497611 0.749705 0.907870 0.057 Uiso 1 1 calc R .
C16 C 0.55605(13) 0.67407(12) 0.88166(13) 0.0457(5) Uani 1 1 d . .
H16 H 0.600703 0.694482 0.873010 0.055 Uiso 1 1 calc R .
C17 C 0.55070(13) 0.61068(12) 0.87374(14) 0.0473(6) Uani 1 1 d . .
H17 H 0.591868 0.588287 0.859260 0.057 Uiso 1 1 calc R .
C18 C 0.48433(12) 0.57994(10) 0.88719(12) 0.0375(5) Uani 1 1 d . .
H18 H 0.481564 0.537127 0.881787 0.045 Uiso 1 1 calc R .
C19 C 0.35018(11) 0.49405(9) 0.89429(11) 0.0292(4) Uani 1 1 d . .
C20 C 0.37852(11) 0.44561(9) 0.93942(12) 0.0333(4) Uani 1 1 d . .
H20 H 0.392082 0.452822 0.989945 0.040 Uiso 1 1 calc R .
C21 C 0.38694(13) 0.38635(10) 0.91021(14) 0.0404(5) Uani 1 1 d . .
H21 H 0.405353 0.354331 0.941359 0.048 Uiso 1 1 calc R .
C22 C 0.36801(13) 0.37518(10) 0.83519(14) 0.0438(5) Uani 1 1 d . .
H22 H 0.373443 0.335701 0.815559 0.053 Uiso 1 1 calc R .
C23 C 0.34104(14) 0.42290(11) 0.78968(14) 0.0480(6) Uani 1 1 d . .
H23 H 0.329050 0.415735 0.738887 0.058 Uiso 1 1 calc R .
C24 C 0.33154(13) 0.48163(11) 0.81885(12) 0.0419(5) Uani 1 1 d . .
H24 H 0.312391 0.513223 0.787437 0.050 Uiso 1 1 calc R .
C25 C 0.17712(11) 0.64662(10) 1.06969(10) 0.0320(4) Uani 1 1 d . .
H25A H 0.169230 0.690898 1.063987 0.038 Uiso 1 1 calc R .
H25B H 0.230494 0.639831 1.083879 0.038 Uiso 1 1 calc R .
C26 C 0.13109(14) 0.62296(12) 1.13242(12) 0.0455(5) Uani 1 1 d . .
H26A H 0.078394 0.631555 1.120001 0.068 Uiso 1 1 calc GR .
H26B H 0.147739 0.643401 1.178466 0.068 Uiso 1 1 calc GR .
H26C H 0.138287 0.579076 1.138130 0.068 Uiso 1 1 calc GR .
C27 C 0.06322(11) 0.69998(9) 0.93838(11) 0.0324(4) Uani 1 1 d . .
H27A H 0.056363 0.717980 0.888669 0.039 Uiso 1 1 calc R .
H27B H 0.091398 0.729386 0.970801 0.039 Uiso 1 1 calc R .
C28 C -0.01414(12) 0.68927(12) 0.96746(14) 0.0448(5) Uani 1 1 d . .
H28A H -0.044042 0.663246 0.933063 0.067 Uiso 1 1 calc GR .
H28B H -0.039284 0.728317 0.972046 0.067 Uiso 1 1 calc GR .
H28C H -0.007809 0.669515 1.015584 0.067 Uiso 1 1 calc GR .
C29 C 0.05290(13) 0.60288(11) 0.80326(12) 0.0404(5) Uani 1 1 d . .
H29A H 0.079869 0.584041 0.764143 0.048 Uiso 1 1 calc R .
H29B H 0.047983 0.646760 0.792218 0.048 Uiso 1 1 calc R .
C30 C -0.02616(15) 0.57440(15) 0.80136(17) 0.0645(8) Uani 1 1 d . .
H30A H -0.054432 0.585154 0.755134 0.097 Uiso 1 1 calc GR .
H30B H -0.051749 0.589994 0.842623 0.097 Uiso 1 1 calc GR .
H30C H -0.021965 0.530142 0.805149 0.097 Uiso 1 1 calc GR .
C31 C 0.14069(13) 0.48017(10) 0.86179(12) 0.0394(5) Uani 1 1 d . .
H31A H 0.190341 0.461341 0.870537 0.047 Uiso 1 1 calc R .
H31B H 0.130825 0.486956 0.808349 0.047 Uiso 1 1 calc R .
C32 C 0.08093(18) 0.43612(12) 0.88862(19) 0.0652(8) Uani 1 1 d . .
H32A H 0.080411 0.398512 0.859976 0.098 Uiso 1 1 calc GR .
H32B H 0.032028 0.455429 0.882043 0.098 Uiso 1 1 calc GR .
H32C H 0.092854 0.426796 0.940662 0.098 Uiso 1 1 calc GR .
C33 C 0.16832(10) 0.55318(9) 0.47941(10) 0.0276(4) Uani 1 1 d . .
C34 C 0.14243(11) 0.49635(10) 0.45063(11) 0.0321(4) Uani 1 1 d . .
H34 H 0.120695 0.468332 0.481937 0.039 Uiso 1 1 calc R .
C35 C 0.14840(12) 0.48067(11) 0.37620(12) 0.0389(5) Uani 1 1 d . .
H35 H 0.131695 0.442242 0.358071 0.047 Uiso 1 1 calc R .
C36 C 0.17924(13) 0.52253(12) 0.32961(11) 0.0435(5) Uani 1 1 d . .
H36 H 0.182433 0.512844 0.279396 0.052 Uiso 1 1 calc R .
C37 C 0.20559(13) 0.57913(11) 0.35733(11) 0.0412(5) Uani 1 1 d . .
H37 H 0.226197 0.607005 0.325059 0.049 Uiso 1 1 calc R .
C38 C 0.20209(11) 0.59554(10) 0.43239(11) 0.0319(4) Uani 1 1 d . .
C39 C 0.23429(12) 0.65768(10) 0.45938(11) 0.0338(4) Uani 1 1 d . .
H39A H 0.254070 0.678436 0.417132 0.041 Uiso 1 1 calc R .
H39B H 0.192906 0.682725 0.474844 0.041 Uiso 1 1 calc R .
C40 C 0.29621(10) 0.65656(9) 0.52326(10) 0.0264(4) Uani 1 1 d . .
C41 C 0.30841(11) 0.70497(9) 0.57757(11) 0.0289(4) Uani 1 1 d . .
C42 C 0.37045(11) 0.68701(9) 0.62835(11) 0.0302(4) Uani 1 1 d . .
C43 C 0.39949(11) 0.62910(9) 0.60307(11) 0.0315(4) Uani 1 1 d . .
C44 C 0.35419(11) 0.61058(9) 0.53833(11) 0.0283(4) Uani 1 1 d . .
C45 C 0.08237(11) 0.62585(9) 0.57634(10) 0.0281(4) Uani 1 1 d . .
C46 C 0.01988(12) 0.62061(9) 0.52383(11) 0.0342(4) Uani 1 1 d . .
H46 H 0.018790 0.589606 0.487709 0.041 Uiso 1 1 calc R .
C47 C -0.04045(13) 0.66123(11) 0.52514(13) 0.0418(5) Uani 1 1 d . .
H47 H -0.082234 0.657138 0.490469 0.050 Uiso 1 1 calc R .
C48 C -0.03839(14) 0.70796(11) 0.57822(14) 0.0463(5) Uani 1 1 d . .
H48 H -0.078844 0.735316 0.579153 0.056 Uiso 1 1 calc R .
C49 C 0.02347(14) 0.71405(11) 0.62971(14) 0.0454(5) Uani 1 1 d . .
H49 H 0.024645 0.745677 0.665037 0.054 Uiso 1 1 calc R .
C50 C 0.08412(12) 0.67321(10) 0.62917(11) 0.0347(4) Uani 1 1 d . .
H50 H 0.125726 0.677539 0.663999 0.042 Uiso 1 1 calc R .
C51 C 0.12912(11) 0.50088(9) 0.61945(10) 0.0270(4) Uani 1 1 d . .
C52 C 0.05486(11) 0.49182(9) 0.63749(11) 0.0316(4) Uani 1 1 d . .
H52 H 0.019338 0.523261 0.628722 0.038 Uiso 1 1 calc R .
C53 C 0.03369(12) 0.43620(10) 0.66844(12) 0.0386(5) Uani 1 1 d . .
H53 H -0.015881 0.430508 0.680441 0.046 Uiso 1 1 calc R .
C54 C 0.08607(14) 0.38928(10) 0.68145(12) 0.0415(5) Uani 1 1 d . .
H54 H 0.071599 0.351868 0.701680 0.050 Uiso 1 1 calc R .
C55 C 0.16022(14) 0.39786(10) 0.66439(13) 0.0420(5) Uani 1 1 d . .
H55 H 0.195452 0.366205 0.673128 0.050 Uiso 1 1 calc R .
C56 C 0.18173(12) 0.45341(10) 0.63445(12) 0.0363(4) Uani 1 1 d . .
H56 H 0.231796 0.459289 0.624144 0.044 Uiso 1 1 calc R .
C57 C 0.37056(13) 0.55539(10) 0.49066(12) 0.0390(5) Uani 1 1 d . .
H57A H 0.323355 0.534750 0.474600 0.047 Uiso 1 1 calc R .
H57B H 0.402004 0.526277 0.520467 0.047 Uiso 1 1 calc R .
C58 C 0.41063(17) 0.57385(15) 0.42192(15) 0.0624(8) Uani 1 1 d . .
H58A H 0.378527 0.600925 0.390883 0.094 Uiso 1 1 calc GR .
H58B H 0.421544 0.537393 0.394076 0.094 Uiso 1 1 calc GR .
H58C H 0.457033 0.594839 0.437549 0.094 Uiso 1 1 calc GR .
C59 C 0.26240(12) 0.76353(10) 0.57990(13) 0.0393(5) Uani 1 1 d . .
H59A H 0.270089 0.781569 0.629547 0.047 Uiso 1 1 calc R .
H59B H 0.209114 0.753384 0.570713 0.047 Uiso 1 1 calc R .
C60 C 0.28345(15) 0.81108(11) 0.52230(18) 0.0586(7) Uani 1 1 d . .
H60A H 0.272467 0.794571 0.472820 0.088 Uiso 1 1 calc GR .
H60B H 0.336488 0.820355 0.530165 0.088 Uiso 1 1 calc GR .
H60C H 0.254647 0.848251 0.527609 0.088 Uiso 1 1 calc GR .
C61 C 0.40541(13) 0.72272(11) 0.69499(12) 0.0408(5) Uani 1 1 d . .
H61A H 0.419718 0.693986 0.735345 0.049 Uiso 1 1 calc R .
H61B H 0.368042 0.750966 0.712288 0.049 Uiso 1 1 calc R .
C62 C 0.47509(13) 0.75955(11) 0.67664(14) 0.0456(5) Uani 1 1 d . .
H62A H 0.460631 0.789878 0.638933 0.068 Uiso 1 1 calc GR .
H62B H 0.511832 0.731919 0.658449 0.068 Uiso 1 1 calc GR .
H62C H 0.496595 0.780008 0.721020 0.068 Uiso 1 1 calc GR .
C63 C 0.46832(13) 0.59516(11) 0.63828(15) 0.0463(5) Uani 1 1 d . U
H63A H 0.498011 0.581029 0.598495 0.056 Uiso 1 1 calc R .
H63B H 0.499167 0.624445 0.668435 0.056 Uiso 1 1 calc R .
C64 C 0.45288(18) 0.54122(15) 0.68592(17) 0.0673(8) Uani 1 1 d . U
H64A H 0.423155 0.511320 0.656709 0.101 Uiso 1 1 calc GR .
H64B H 0.425582 0.554685 0.727063 0.101 Uiso 1 1 calc GR .
H64C H 0.499898 0.522712 0.704833 0.101 Uiso 1 1 calc GR .
C65 C 0.20855(11) 0.79057(9) 0.91921(11) 0.0302(4) Uani 1 1 d . .
C66 C 0.15568(12) 0.83785(9) 0.90237(13) 0.0381(5) Uani 1 1 d . .
H66 H 0.124876 0.836035 0.857774 0.046 Uiso 1 1 calc R .
C67 C 0.14820(15) 0.88729(10) 0.95063(16) 0.0489(6) Uani 1 1 d . .
H67 H 0.112066 0.917702 0.938499 0.059 Uiso 1 1 calc R .
C68 C 0.19385(16) 0.89160(11) 1.01625(15) 0.0509(6) Uani 1 1 d . .
H68 H 0.188883 0.924869 1.048460 0.061 Uiso 1 1 calc R .
C69 C 0.24736(15) 0.84601(11) 1.03411(14) 0.0467(5) Uani 1 1 d . .
H69 H 0.278979 0.848837 1.078098 0.056 Uiso 1 1 calc R .
C70 C 0.25364(12) 0.79615(10) 0.98620(12) 0.0358(4) Uani 1 1 d . .
H70 H 0.289144 0.765468 0.999291 0.043 Uiso 1 1 calc R .
C71 C 0.1758(5) 0.8626(5) 0.2245(3) 0.213(4) Uani 1 1 d D .
H71A H 0.185113 0.885794 0.180496 0.319 Uiso 1 1 calc GR .
H71B H 0.142227 0.885489 0.253555 0.319 Uiso 1 1 calc GR .
H71C H 0.152945 0.823569 0.209944 0.319 Uiso 1 1 calc GR .
C72 C 0.2455(4) 0.8519(4) 0.2681(5) 0.186(3) Uani 1 1 d D U
H72A H 0.240872 0.859716 0.320853 0.223 Uiso 1 1 calc R .
H72B H 0.285897 0.877243 0.251187 0.223 Uiso 1 1 calc R .
C73 C 0.2597(6) 0.7769(5) 0.2518(5) 0.218(4) Uani 1 1 d D .
H73A H 0.229622 0.751467 0.282633 0.261 Uiso 1 1 calc R .
H73B H 0.246014 0.767134 0.199564 0.261 Uiso 1 1 calc R .
C74 C 0.3405(6) 0.7662(4) 0.2708(7) 0.289(8) Uani 1 1 d D .
H74A H 0.368518 0.795283 0.242444 0.346 Uiso 1 1 calc R .
H74B H 0.351728 0.775984 0.323450 0.346 Uiso 1 1 calc R .
C75 C 0.3676(5) 0.7072(3) 0.2584(5) 0.183(4) Uani 1 1 d . .
H75A H 0.367755 0.699950 0.204969 0.220 Uiso 1 1 calc R .
H75B H 0.334767 0.676684 0.278706 0.220 Uiso 1 1 calc R .
C76 C 0.4425(5) 0.7008(4) 0.2931(4) 0.208(5) Uani 1 1 d . .
H76A H 0.475691 0.728766 0.270133 0.312 Uiso 1 1 calc GR .
H76B H 0.459541 0.659002 0.287209 0.312 Uiso 1 1 calc GR .
H76C H 0.442671 0.710281 0.345507 0.312 Uiso 1 1 calc GR .
H1C H 0.2691(14) 0.6717(11) 0.9286(14) 0.051(7) Uiso 1 1 d . .

loop_
_atom_site_aniso_label
_atom_site_aniso_U_11
_atom_site_aniso_U_22
_atom_site_aniso_U_33
_atom_site_aniso_U_23
_atom_site_aniso_U_13
_atom_site_aniso_U_12
Cr1 0.02103(15) 0.02428(15) 0.01934(14) -0.00035(10) 0.00461(10) -0.00154(10)
Cr2 0.02494(16) 0.03248(16) 0.01940(14) -0.00027(11) 0.00464(11) -0.00638(12)
P1 0.0238(2) 0.0278(2) 0.0215(2) -0.00284(17) 0.00386(17) 0.00134(17)
P2 0.0248(2) 0.0309(2) 0.0201(2) -0.00066(17) 0.00406(17) -0.00429(18)
Si1 0.0326(3) 0.0266(3) 0.0263(3) 0.00184(19) 0.0071(2) -0.0030(2)
N1 0.0225(7) 0.0261(7) 0.0243(8) -0.0008(6) 0.0034(6) -0.0015(6)
N2 0.0268(8) 0.0326(8) 0.0245(8) 0.0000(6) 0.0038(6) -0.0040(6)
C1 0.0317(10) 0.0332(10) 0.0227(9) -0.0022(7) 0.0018(7) 0.0083(8)
C2 0.0347(11) 0.0477(12) 0.0308(10) -0.0067(9) 0.0002(8) 0.0075(9)
C3 0.0449(13) 0.0666(16) 0.0317(11) -0.0127(10) -0.0074(10) 0.0132(11)
C4 0.0585(15) 0.0677(16) 0.0226(10) -0.0016(10) -0.0002(10) 0.0220(13)
C5 0.0467(13) 0.0525(13) 0.0274(10) 0.0073(9) 0.0094(9) 0.0165(10)
C6 0.0345(10) 0.0348(10) 0.0260(9) 0.0019(8) 0.0055(8) 0.0109(8)
C7 0.0359(11) 0.0339(10) 0.0299(10) 0.0065(8) 0.0094(8) 0.0005(8)
C8 0.0250(9) 0.0299(9) 0.0253(9) 0.0034(7) 0.0076(7) -0.0041(7)
C9 0.0281(9) 0.0303(9) 0.0278(9) 0.0009(7) 0.0059(7) -0.0076(7)
C10 0.0224(9) 0.0353(10) 0.0281(9) 0.0019(8) 0.0022(7) -0.0069(7)
C11 0.0212(9) 0.0327(10) 0.0263(9) 0.0028(7) 0.0071(7) -0.0021(7)
C12 0.0229(9) 0.0310(9) 0.0238(9) 0.0013(7) 0.0074(7) -0.0033(7)
C13 0.0243(9) 0.0373(10) 0.0248(9) -0.0025(7) 0.0033(7) 0.0007(8)
C14 0.0276(10) 0.0386(11) 0.0587(14) -0.0120(10) 0.0107(9) -0.0021(8)
C15 0.0365(12) 0.0431(12) 0.0627(15) -0.0100(11) 0.0099(11) -0.0089(10)
C16 0.0319(11) 0.0582(15) 0.0483(13) -0.0012(11) 0.0121(10) -0.0098(10)
C17 0.0322(11) 0.0550(14) 0.0577(15) 0.0011(11) 0.0202(10) 0.0061(10)
C18 0.0347(11) 0.0393(11) 0.0401(11) 0.0007(9) 0.0129(9) 0.0045(9)
C19 0.0261(9) 0.0312(10) 0.0307(10) -0.0045(8) 0.0049(7) 0.0022(7)
C20 0.0312(10) 0.0334(10) 0.0359(10) 0.0001(8) 0.0070(8) 0.0012(8)
C21 0.0389(12) 0.0310(10) 0.0524(13) 0.0032(9) 0.0100(10) 0.0037(9)
C22 0.0387(12) 0.0316(11) 0.0615(15) -0.0127(10) 0.0072(11) 0.0027(9)
C23 0.0518(14) 0.0503(14) 0.0410(12) -0.0192(10) -0.0018(10) 0.0117(11)
C24 0.0507(13) 0.0412(12) 0.0326(11) -0.0075(9) -0.0031(9) 0.0149(10)
C25 0.0322(10) 0.0390(11) 0.0254(9) -0.0031(8) 0.0059(8) 0.0006(8)
C26 0.0479(13) 0.0634(15) 0.0272(10) 0.0007(10) 0.0155(9) 0.0059(11)
C27 0.0278(10) 0.0361(10) 0.0343(10) 0.0044(8) 0.0089(8) 0.0020(8)
C28 0.0298(11) 0.0548(14) 0.0519(13) 0.0038(11) 0.0156(10) 0.0056(10)
C29 0.0386(12) 0.0486(13) 0.0320(11) -0.0006(9) -0.0082(9) -0.0019(10)
C30 0.0406(14) 0.089(2) 0.0604(17) -0.0186(15) -0.0141(12) -0.0085(14)
C31 0.0503(13) 0.0301(10) 0.0373(11) -0.0050(8) 0.0015(9) -0.0090(9)
C32 0.0719(19) 0.0383(13) 0.085(2) -0.0014(13) 0.0059(16) -0.0246(13)
C33 0.0250(9) 0.0368(10) 0.0211(8) -0.0010(7) 0.0021(7) 0.0012(7)
C34 0.0293(10) 0.0394(11) 0.0273(9) -0.0032(8) 0.0011(8) -0.0011(8)
C35 0.0374(11) 0.0470(12) 0.0314(10) -0.0120(9) -0.0023(9) 0.0023(9)
C36 0.0408(12) 0.0672(15) 0.0226(10) -0.0108(10) 0.0029(8) 0.0020(11)
C37 0.0399(12) 0.0611(14) 0.0229(10) 0.0038(9) 0.0049(8) -0.0035(10)
C38 0.0301(10) 0.0424(11) 0.0232(9) 0.0031(8) 0.0023(7) 0.0006(8)
C39 0.0372(11) 0.0379(11) 0.0267(9) 0.0080(8) 0.0044(8) -0.0021(9)
C40 0.0281(9) 0.0286(9) 0.0235(9) 0.0031(7) 0.0088(7) -0.0022(7)
C41 0.0284(9) 0.0290(9) 0.0307(9) 0.0008(7) 0.0113(8) -0.0033(7)
C42 0.0276(9) 0.0341(10) 0.0300(9) -0.0025(8) 0.0084(8) -0.0080(8)
C43 0.0272(10) 0.0345(10) 0.0334(10) 0.0027(8) 0.0070(8) -0.0040(8)
C44 0.0287(9) 0.0288(9) 0.0288(9) 0.0007(7) 0.0097(8) -0.0025(7)
C45 0.0301(10) 0.0296(9) 0.0253(9) 0.0021(7) 0.0065(7) -0.0036(7)
C46 0.0377(11) 0.0350(10) 0.0296(10) -0.0019(8) 0.0011(8) -0.0013(8)
C47 0.0372(12) 0.0462(12) 0.0407(12) 0.0034(10) -0.0039(9) 0.0025(10)
C48 0.0430(13) 0.0444(13) 0.0519(14) -0.0011(10) 0.0062(10) 0.0114(10)
C49 0.0491(13) 0.0411(12) 0.0464(13) -0.0127(10) 0.0073(10) 0.0021(10)
C50 0.0354(11) 0.0379(11) 0.0311(10) -0.0054(8) 0.0039(8) -0.0041(8)
C51 0.0284(9) 0.0308(9) 0.0219(8) -0.0015(7) 0.0028(7) -0.0040(7)
C52 0.0282(10) 0.0356(10) 0.0310(10) 0.0015(8) 0.0024(8) -0.0033(8)
C53 0.0335(11) 0.0419(12) 0.0407(11) 0.0035(9) 0.0046(9) -0.0115(9)
C54 0.0558(14) 0.0309(11) 0.0378(11) 0.0037(9) 0.0040(10) -0.0103(10)
C55 0.0492(13) 0.0340(11) 0.0431(12) 0.0012(9) 0.0059(10) 0.0076(9)
C56 0.0327(11) 0.0407(11) 0.0366(11) 0.0007(9) 0.0085(8) 0.0034(9)
C57 0.0415(12) 0.0353(11) 0.0407(11) -0.0066(9) 0.0072(9) 0.0054(9)
C58 0.0645(18) 0.081(2) 0.0444(14) -0.0121(13) 0.0228(13) 0.0169(15)
C59 0.0347(11) 0.0313(10) 0.0538(13) -0.0036(9) 0.0148(10) 0.0010(8)
C60 0.0510(15) 0.0339(12) 0.095(2) 0.0151(13) 0.0300(14) 0.0079(11)
C61 0.0382(12) 0.0483(13) 0.0365(11) -0.0109(9) 0.0072(9) -0.0142(10)
C62 0.0369(12) 0.0433(12) 0.0572(14) -0.0124(11) 0.0084(10) -0.0108(10)
C63 0.0351(12) 0.0456(13) 0.0568(14) -0.0005(11) -0.0057(10) 0.0039(10)
C64 0.0657(18) 0.079(2) 0.0568(17) 0.0104(14) 0.0041(14) 0.0154(15)
C65 0.0305(10) 0.0253(9) 0.0359(10) 0.0010(8) 0.0105(8) -0.0057(7)
C66 0.0393(11) 0.0300(10) 0.0454(12) 0.0059(9) 0.0058(9) -0.0017(9)
C67 0.0503(14) 0.0291(11) 0.0687(17) 0.0039(10) 0.0139(12) 0.0057(10)
C68 0.0668(16) 0.0314(11) 0.0569(15) -0.0103(10) 0.0190(13) -0.0006(11)
C69 0.0549(14) 0.0418(12) 0.0433(12) -0.0086(10) 0.0045(11) -0.0057(11)
C70 0.0351(11) 0.0316(10) 0.0409(11) -0.0023(8) 0.0045(9) -0.0010(8)
C71 0.162(6) 0.409(14) 0.073(3) 0.009(5) 0.052(4) 0.067(8)
C72 0.154(7) 0.192(8) 0.223(9) 0.021(6) 0.083(7) -0.030(6)
C73 0.280(13) 0.169(9) 0.200(9) 0.053(6) -0.005(8) 0.062(8)
C74 0.342(15) 0.121(6) 0.445(19) -0.011(9) 0.287(16) 0.000(8)
C75 0.236(9) 0.082(4) 0.246(9) -0.023(4) 0.108(7) -0.062(5)
C76 0.269(10) 0.234(8) 0.134(5) -0.069(5) 0.095(6) -0.184(8)

loop_
_atom_type_symbol
_atom_type_description
_atom_type_scat_dispersion_real
_atom_type_scat_dispersion_imag
_atom_type_scat_source
C C 0.0033 0.0016 'International Tables Vol C Tables 4.2.6.8 and 6.1.1.4'
H H 0.0000 0.0000 'International Tables Vol C Tables 4.2.6.8 and 6.1.1.4'
Cr Cr 0.3209 0.6236 'International Tables Vol C Tables 4.2.6.8 and 6.1.1.4'
N N 0.0061 0.0033 'International Tables Vol C Tables 4.2.6.8 and 6.1.1.4'
P P 0.1023 0.0942 'International Tables Vol C Tables 4.2.6.8 and 6.1.1.4'
Si Si 0.0817 0.0704 'International Tables Vol C Tables 4.2.6.8 and 6.1.1.4'

loop_
_geom_angle_atom_site_label_1
_geom_angle_atom_site_label_2
_geom_angle_atom_site_label_3
_geom_angle
P1 Cr1 Si1 118.40(2)
N1 Cr1 P1 89.67(5)
N1 Cr1 Si1 76.27(5)
N1 Cr1 C8 135.42(7)
N1 Cr1 C9 102.12(7)
N1 Cr1 C10 98.12(7)
N1 Cr1 C11 126.94(7)
N1 Cr1 C12 161.42(7)
C8 Cr1 P1 83.93(5)
C8 Cr1 Si1 143.91(5)
C8 Cr1 C11 62.83(7)
C8 Cr1 C12 37.54(7)
C9 Cr1 P1 102.24(5)
C9 Cr1 Si1 139.22(5)
C9 Cr1 C8 37.99(7)
C9 Cr1 C11 63.34(7)
C9 Cr1 C12 63.35(7)
C10 Cr1 P1 140.11(5)
C10 Cr1 Si1 101.43(5)
C10 Cr1 C8 63.21(7)
C10 Cr1 C9 37.87(7)
C10 Cr1 C11 38.02(7)
C10 Cr1 C12 63.30(7)
C11 Cr1 P1 141.77(5)
C11 Cr1 Si1 84.80(5)
C11 Cr1 C12 37.56(7)
C12 Cr1 P1 104.29(5)
C12 Cr1 Si1 106.62(5)
N2 Cr2 P2 98.09(5)
N2 Cr2 C40 158.42(7)
N2 Cr2 C41 122.48(7)
N2 Cr2 C42 106.36(7)
N2 Cr2 C43 121.08(7)
N2 Cr2 C44 155.17(7)
C40 Cr2 P2 88.50(5)
C40 Cr2 C41 37.17(7)
C40 Cr2 C42 61.60(7)
C40 Cr2 C43 61.22(7)
C40 Cr2 C44 37.23(7)
C41 Cr2 P2 112.43(5)
C41 Cr2 C42 36.49(7)
C41 Cr2 C43 60.96(7)
C41 Cr2 C44 61.44(7)
C42 Cr2 P2 148.20(5)
C42 Cr2 C43 36.70(7)
C42 Cr2 C44 60.97(7)
C43 Cr2 P2 137.79(5)
C44 Cr2 P2 102.36(5)
C44 Cr2 C43 35.91(7)
C1 P1 Cr1 113.03(6)
C1 P1 C13 102.86(9)
C1 P1 C19 101.04(9)
C13 P1 Cr1 119.10(6)
C13 P1 C19 101.23(9)
C19 P1 Cr1 117.06(6)
C33 P2 Cr2 111.88(6)
C45 P2 Cr2 113.08(6)
C45 P2 C33 103.38(9)
C51 P2 Cr2 117.10(6)
C51 P2 C33 104.50(9)
C51 P2 C45 105.66(9)
C65 Si1 Cr1 123.16(6)
N2 N1 Cr1 177.81(15)
N1 N2 Cr2 176.44(14)
C2 C1 P1 122.27(16)
C2 C1 C6 119.45(18)
C6 C1 P1 118.26(15)
C3 C2 C1 121.0(2)
C4 C3 C2 119.7(2)
C3 C4 C5 119.9(2)
C4 C5 C6 121.4(2)
C1 C6 C7 121.65(17)
C5 C6 C1 118.5(2)
C5 C6 C7 119.80(19)
C8 C7 C6 115.67(16)
C7 C8 Cr1 127.91(13)
C9 C8 Cr1 70.43(10)
C9 C8 C7 124.42(17)
C12 C8 Cr1 71.92(10)
C12 C8 C7 126.83(17)
C12 C8 C9 108.51(16)
C8 C9 Cr1 71.58(10)
C8 C9 C31 125.89(18)
C10 C9 Cr1 70.86(10)
C10 C9 C8 107.65(16)
C10 C9 C31 126.23(18)
C31 C9 Cr1 127.24(14)
C9 C10 Cr1 71.27(10)
C9 C10 C11 108.31(16)
C9 C10 C29 126.36(18)
C11 C10 Cr1 72.09(10)
C11 C10 C29 125.33(18)
C29 C10 Cr1 123.05(14)
C10 C11 Cr1 69.88(10)
C10 C11 C27 125.67(17)
C12 C11 Cr1 71.58(10)
C12 C11 C10 107.88(16)
C12 C11 C27 125.32(17)
C27 C11 Cr1 133.55(13)
C8 C12 Cr1 70.55(10)
C8 C12 C11 107.66(16)
C8 C12 C25 126.60(17)
C11 C12 Cr1 70.86(10)
C11 C12 C25 125.59(17)
C25 C12 Cr1 127.46(13)
C14 C13 P1 120.21(15)
C14 C13 C18 117.82(19)
C18 C13 P1 121.96(16)
C15 C14 C13 121.3(2)
C16 C15 C14 120.3(2)
C17 C16 C15 119.3(2)
C16 C17 C18 120.6(2)
C17 C18 C13 120.7(2)
C20 C19 P1 123.52(15)
C20 C19 C24 117.75(18)
C24 C19 P1 118.71(15)
C19 C20 C21 121.1(2)
C22 C21 C20 120.1(2)
C23 C22 C21 119.4(2)
C22 C23 C24 120.6(2)
C23 C24 C19 121.1(2)
C12 C25 C26 113.04(18)
C11 C27 C28 112.47(17)
C10 C29 C30 113.9(2)
C9 C31 C32 111.3(2)
C34 C33 P2 120.65(14)
C34 C33 C38 119.53(17)
C38 C33 P2 119.78(15)
C35 C34 C33 121.4(2)
C36 C35 C34 119.3(2)
C35 C36 C37 120.10(19)
C36 C37 C38 121.9(2)
C33 C38 C39 123.28(17)
C37 C38 C33 117.77(19)
C37 C38 C39 118.95(18)
C40 C39 C38 117.00(16)
C39 C40 Cr2 121.61(12)
C41 C40 Cr2 73.18(10)
C41 C40 C39 124.00(17)
C41 C40 C44 108.13(16)
C44 C40 Cr2 73.56(10)
C44 C40 C39 127.80(17)
C40 C41 Cr2 69.65(10)
C40 C41 C59 125.44(18)
C42 C41 Cr2 71.83(11)
C42 C41 C40 107.50(17)
C42 C41 C59 127.05(18)
C59 C41 Cr2 123.29(13)
C41 C42 Cr2 71.68(10)
C41 C42 C43 108.25(17)
C41 C42 C61 127.69(19)
C43 C42 Cr2 72.80(11)
C43 C42 C61 123.94(19)
C61 C42 Cr2 124.41(13)
C42 C43 Cr2 70.51(11)
C42 C43 C63 125.85(19)
C44 C43 Cr2 71.22(11)
C44 C43 C42 108.10(17)
C44 C43 C63 126.01(19)
C63 C43 Cr2 125.52(15)
C40 C44 Cr2 69.21(10)
C40 C44 C57 127.38(18)
C43 C44 Cr2 72.87(11)
C43 C44 C40 107.89(16)
C43 C44 C57 124.46(18)
C57 C44 Cr2 128.15(14)
C46 C45 P2 122.06(15)
C50 C45 P2 118.67(15)
C50 C45 C46 119.27(19)
C47 C46 C45 120.50(19)
C46 C47 C48 119.8(2)
C49 C48 C47 120.2(2)
C48 C49 C50 120.4(2)
C49 C50 C45 119.8(2)
C52 C51 P2 123.56(15)
C52 C51 C56 118.72(18)
C56 C51 P2 117.71(15)
C53 C52 C51 120.39(19)
C54 C53 C52 120.1(2)
C53 C54 C55 120.1(2)
C56 C55 C54 120.0(2)
C55 C56 C51 120.7(2)
C44 C57 C58 112.07(19)
C41 C59 C60 112.48(17)
C42 C61 C62 112.41(18)
C64 C63 C43 116.0(2)
C66 C65 Si1 121.75(16)
C70 C65 Si1 121.59(15)
C70 C65 C66 116.66(19)
C67 C66 C65 121.5(2)
C68 C67 C66 120.4(2)
C67 C68 C69 119.5(2)
C68 C69 C70 119.8(2)
C69 C70 C65 122.1(2)
C71 C72 C73 101.4(8)
C74 C73 C72 105.8(8)
C75 C74 C73 117.0(10)
C74 C75 C76 110.0(8)

loop_
_geom_bond_atom_site_label_1
_geom_bond_atom_site_label_2
_geom_bond_distance
Cr1 P1 2.2922(5)
Cr1 Si1 2.3590(6)
Cr1 N1 1.7747(15)
Cr1 C8 2.2099(17)
Cr1 C9 2.1947(18)
Cr1 C10 2.1892(18)
Cr1 C11 2.2185(18)
Cr1 C12 2.2279(17)
Cr2 P2 2.3836(5)
Cr2 N2 1.8984(15)
Cr2 C40 2.2219(17)
Cr2 C41 2.2685(19)
Cr2 C42 2.2704(19)
Cr2 C43 2.3008(19)
Cr2 C44 2.2795(18)
P1 C1 1.8407(19)
P1 C13 1.844(2)
P1 C19 1.8536(19)
P2 C33 1.8316(18)
P2 C45 1.827(2)
P2 C51 1.8217(19)
Si1 C65 1.899(2)
N1 N2 1.175(2)
C1 C2 1.394(3)
C1 C6 1.407(3)
C2 C3 1.390(3)
C3 C4 1.375(4)
C4 C5 1.390(4)
C5 C6 1.392(3)
C6 C7 1.516(3)
C7 C8 1.509(3)
C8 C9 1.434(3)
C8 C12 1.428(3)
C9 C10 1.423(3)
C9 C31 1.500(3)
C10 C11 1.436(3)
C10 C29 1.506(3)
C11 C12 1.431(3)
C11 C27 1.508(3)
C12 C25 1.506(3)
C13 C14 1.387(3)
C13 C18 1.394(3)
C14 C15 1.386(3)
C15 C16 1.378(3)
C16 C17 1.378(3)
C17 C18 1.389(3)
C19 C20 1.390(3)
C19 C24 1.390(3)
C20 C21 1.395(3)
C21 C22 1.379(3)
C22 C23 1.374(3)
C23 C24 1.387(3)
C25 C26 1.531(3)
C27 C28 1.525(3)
C29 C30 1.528(3)
C31 C32 1.530(3)
C33 C34 1.393(3)
C33 C38 1.410(3)
C34 C35 1.388(3)
C35 C36 1.374(3)
C36 C37 1.385(3)
C37 C38 1.397(3)
C38 C39 1.521(3)
C39 C40 1.518(3)
C40 C41 1.432(3)
C40 C44 1.438(3)
C41 C42 1.421(3)
C41 C59 1.507(3)
C42 C43 1.439(3)
C42 C61 1.510(3)
C43 C44 1.412(3)
C43 C63 1.515(3)
C44 C57 1.508(3)
C45 C46 1.396(3)
C45 C50 1.392(3)
C46 C47 1.385(3)
C47 C48 1.385(3)
C48 C49 1.379(3)
C49 C50 1.391(3)
C51 C52 1.395(3)
C51 C56 1.396(3)
C52 C53 1.387(3)
C53 C54 1.380(3)
C54 C55 1.386(3)
C55 C56 1.380(3)
C57 C58 1.525(3)
C59 C60 1.524(3)
C61 C62 1.527(3)
C63 C64 1.483(4)
C65 C66 1.401(3)
C65 C70 1.390(3)
C66 C67 1.387(3)
C67 C68 1.373(4)
C68 C69 1.385(4)
C69 C70 1.387(3)
C71 C72 1.425(7)
C72 C73 1.667(12)
C73 C74 1.462(8)
C74 C75 1.387(10)
C75 C76 1.424(11)
